data_7020118
loop_
_publ_author_name
'Choubey, Somnath'
'Bhar, Kishalay'
'Chattopadhyay, Soumi'
'Hazra, Arpan'
'Maji, Tapas Kumar'
'Ribas, Joan'
'Ghosh, Barindra Kumar'

_publ_section_title
;
 First examples of two ferromagnetic end-to-end cyanate bridged 1D linear
 coordination polymers of nickel(II) containing an unsymmetrical diamine.
;
_journal_issue 38
_journal_name_full 'Dalton transactions (Cambridge, England : 2003)'
_journal_page_first 11551
_journal_page_last 11554
_journal_paper_doi 10.1039/c2dt30429e
_journal_volume 41
_journal_year 2012
_chemical_formula_sum 'C9 H24 Cl N5 Ni O5'
_chemical_formula_weight 376.49
_chemical_name_systematic
;
?
;
_space_group_IT_number 5
_symmetry_cell_setting monoclinic
_symmetry_space_group_name_Hall 'C 2y'
_symmetry_space_group_name_H-M 'C 1 2 1'
_atom_sites_solution_hydrogens geom
_atom_sites_solution_primary direct
_atom_sites_solution_secondary difmap
_audit_creation_method SHELXL-97
_cell_angle_alpha 90.00
_cell_angle_beta 118.238(5)
_cell_angle_gamma 90.00
_cell_formula_units_Z 2
_cell_length_a 16.315(5)
_cell_length_b 6.425(5)
_cell_length_c 8.559(5)
_cell_measurement_reflns_used 132
_cell_measurement_temperature 100(2)
_cell_measurement_theta_max 26.45
_cell_measurement_theta_min 2.22
_cell_volume 790.4(8)
_computing_cell_refinement SMART
_computing_data_collection 'SMART (Bruker,2000)'
_computing_data_reduction 'SAINT (Bruker,2000)'
_computing_molecular_graphics 'Mercury 1.4.1'
_computing_publication_material 'PLATON (Spek, 2003)'
_computing_structure_refinement 'SHELXL-97 (Sheldrick, 2008)'
_computing_structure_solution 'SIR-92 (Altomare et al. 1994)'
_diffrn_ambient_temperature 100(2)
_diffrn_measured_fraction_theta_full 0.981
_diffrn_measured_fraction_theta_max 0.981
_diffrn_measurement_device_type 'Bruker APEX-II CCD'
_diffrn_measurement_method '\f and \w scans'
_diffrn_radiation_monochromator graphite
_diffrn_radiation_source 'fine-focus sealed tube'
_diffrn_radiation_type MoK\a
_diffrn_radiation_wavelength 0.71073
_diffrn_reflns_av_R_equivalents 0.0362
_diffrn_reflns_av_sigmaI/netI 0.0317
_diffrn_reflns_limit_h_max 20
_diffrn_reflns_limit_h_min -21
_diffrn_reflns_limit_k_max 8
_diffrn_reflns_limit_k_min -8
_diffrn_reflns_limit_l_max 11
_diffrn_reflns_limit_l_min -10
_diffrn_reflns_number 6708
_diffrn_reflns_theta_full 28.49
_diffrn_reflns_theta_max 28.49
_diffrn_reflns_theta_min 2.83
_exptl_absorpt_coefficient_mu 1.424
_exptl_absorpt_correction_T_max 0.9322
_exptl_absorpt_correction_T_min 0.8707
_exptl_absorpt_correction_type empirical
_exptl_absorpt_process_details SADABS
_exptl_crystal_colour green
_exptl_crystal_density_diffrn 1.582
_exptl_crystal_density_method 'not measured'
_exptl_crystal_description parallelepiped
_exptl_crystal_F_000 396
_exptl_crystal_size_max 0.10
_exptl_crystal_size_mid 0.06
_exptl_crystal_size_min 0.05
_refine_diff_density_max 1.903
_refine_diff_density_min -0.632
_refine_diff_density_rms 0.144
_refine_ls_abs_structure_details 'Flack H D (1983), Acta Cryst. A39, 876-881'
_refine_ls_abs_structure_Flack 0.42(4)
_refine_ls_extinction_method none
_refine_ls_goodness_of_fit_ref 1.117
_refine_ls_hydrogen_treatment noref
_refine_ls_matrix_type full
_refine_ls_number_parameters 119
_refine_ls_number_reflns 1929
_refine_ls_number_restraints 26
_refine_ls_restrained_S_all 1.197
_refine_ls_R_factor_all 0.0577
_refine_ls_R_factor_gt 0.0560
_refine_ls_shift/su_max 0.000
_refine_ls_shift/su_mean 0.000
_refine_ls_structure_factor_coef Fsqd
_refine_ls_weighting_details 'calc w=1/[\s^2^(Fo^2^)+(0.0880P)^2^+4.2672P] where P=(Fo^2^+2Fc^2^)/3'
_refine_ls_weighting_scheme calc
_refine_ls_wR_factor_gt 0.1548
_refine_ls_wR_factor_ref 0.1577
_reflns_number_gt 1883
_reflns_number_total 1929
_reflns_threshold_expression >2\s(I)
_cod_data_source_file c2dt30429e.txt
_cod_data_source_block BNi8a
_cod_original_sg_symbol_H-M C2
_cod_database_code 7020118

loop_
_symmetry_equiv_pos_as_xyz
'x, y, z'
'-x, y, -z'
'x+1/2, y+1/2, z'
'-x+1/2, y+1/2, -z'

loop_
_atom_site_label
_atom_site_type_symbol
_atom_site_fract_x
_atom_site_fract_y
_atom_site_fract_z
_atom_site_U_iso_or_equiv
_atom_site_adp_type
_atom_site_occupancy
_atom_site_symmetry_multiplicity
_atom_site_calc_flag
_atom_site_refinement_flags
_atom_site_disorder_assembly
_atom_site_disorder_group
Ni1 Ni 1.0000 0.2223 0.5000 0.0148(2) Uani 1 2 d S . .
O1 O 1.0229(8) -0.0961(19) 0.517(2) 0.0277(12) Uani 0.50 1 d P A -1
N3 N 0.9762(9) -0.453(2) 0.485(2) 0.0277(12) Uani 0.50 1 d P . -1
C1 C 1.1870(4) 0.214(3) 0.5403(9) 0.057(2) Uani 1 1 d . . .
H1A H 1.2088 0.0726 0.5334 0.068 Uiso 1 1 calc R A .
H1B H 1.2428 0.3047 0.5940 0.068 Uiso 1 1 calc R . .
C2 C 1.1299(5) 0.2857(13) 0.3606(10) 0.0424(16) Uani 1 1 d . A .
H2C H 1.1531 0.2232 0.2832 0.051 Uiso 1 1 calc R . .
H2D H 1.1359 0.4387 0.3568 0.051 Uiso 1 1 calc R . .
C3 C 1.1832(5) -0.0231(11) 0.7266(10) 0.0418(16) Uani 1 1 d D . .
H3A H 1.1650 -0.0610 0.8168 0.063 Uiso 1 1 calc R A .
H3B H 1.2511 -0.0314 0.7778 0.063 Uiso 1 1 calc R . .
H3C H 1.1541 -0.1191 0.6261 0.063 Uiso 1 1 calc R . .
C4 C 1.1896(5) 0.3223(12) 0.8254(9) 0.0432(17) Uani 1 1 d D . .
H4A H 1.1526 0.2974 0.8864 0.065 Uiso 1 1 calc R A .
H4B H 1.1889 0.4712 0.8000 0.065 Uiso 1 1 calc R . .
H4C H 1.2538 0.2768 0.9012 0.065 Uiso 1 1 calc R . .
C5 C 1.0000 -0.278(3) 0.5000 0.0195(10) Uani 1 2 d S . .
N1 N 1.1502(3) 0.2063(14) 0.6609(5) 0.0346(11) Uani 1 1 d D A .
N2 N 1.0298(3) 0.2311(16) 0.2902(5) 0.0294(10) Uani 1 1 d . A .
H2A H 1.0179 0.1035 0.2350 0.035 Uiso 1 1 calc R . .
H2B H 0.9931 0.3289 0.2085 0.035 Uiso 1 1 calc R . .
Cl1 Cl 1.0000 -0.2785(9) 0.0000 0.0324(4) Uani 1 2 d SD . .
O2 O 0.9403(10) -0.447(2) 0.000(2) 0.083(7) Uani 0.50 1 d PD B -1
O3 O 1.0697(7) -0.274(5) 0.1840(14) 0.134(11) Uani 0.50 1 d PD B -1
O4 O 1.0329(13) -0.303(3) -0.125(2) 0.094(6) Uani 0.50 1 d PD B -1
O5 O 0.9394(10) -0.0979(16) -0.031(3) 0.063(5) Uani 0.50 1 d PD B -1

loop_
_atom_site_aniso_label
_atom_site_aniso_U_11
_atom_site_aniso_U_22
_atom_site_aniso_U_33
_atom_site_aniso_U_23
_atom_site_aniso_U_13
_atom_site_aniso_U_12
Ni1 0.0190(4) 0.0117(3) 0.0139(3) 0.000 0.0079(2) 0.000
O1 0.030(3) 0.0100(17) 0.043(3) -0.0006(18) 0.017(3) 0.0009(13)
N3 0.030(3) 0.0100(17) 0.043(3) -0.0006(18) 0.017(3) 0.0009(13)
C1 0.024(3) 0.104(7) 0.044(3) 0.028(8) 0.019(2) 0.017(6)
C2 0.039(3) 0.055(4) 0.041(3) -0.001(3) 0.027(3) -0.002(3)
C3 0.028(3) 0.037(3) 0.047(4) 0.006(3) 0.007(3) 0.009(2)
C4 0.031(3) 0.045(4) 0.039(4) -0.013(3) 0.004(3) 0.007(3)
C5 0.021(2) 0.011(2) 0.024(2) 0.000 0.009(2) 0.000
N1 0.026(2) 0.056(3) 0.0211(18) -0.005(4) 0.0101(15) 0.006(3)
N2 0.033(2) 0.034(3) 0.0266(18) -0.016(4) 0.0181(16) -0.005(4)
Cl1 0.0352(8) 0.0343(8) 0.0227(7) 0.000 0.0097(6) 0.000
O2 0.053(9) 0.100(15) 0.090(12) 0.074(11) 0.028(8) 0.012(9)
O3 0.031(5) 0.31(3) 0.041(6) -0.064(18) -0.002(5) 0.014(17)
O4 0.170(16) 0.075(14) 0.087(9) 0.012(10) 0.101(11) -0.035(12)
O5 0.050(8) 0.010(4) 0.119(15) 0.005(6) 0.031(8) 0.009(5)

loop_
_atom_type_symbol
_atom_type_description
_atom_type_scat_dispersion_real
_atom_type_scat_dispersion_imag
_atom_type_scat_source
C C 0.0033 0.0016 'International Tables Vol C Tables 4.2.6.8 and 6.1.1.4'
H H 0.0000 0.0000 'International Tables Vol C Tables 4.2.6.8 and 6.1.1.4'
N N 0.0061 0.0033 'International Tables Vol C Tables 4.2.6.8 and 6.1.1.4'
O O 0.0106 0.0060 'International Tables Vol C Tables 4.2.6.8 and 6.1.1.4'
Cl Cl 0.1484 0.1585 'International Tables Vol C Tables 4.2.6.8 and 6.1.1.4'
Ni Ni 0.3393 1.1124 'International Tables Vol C Tables 4.2.6.8 and 6.1.1.4'

loop_
_geom_angle_atom_site_label_1
_geom_angle_atom_site_label_2
_geom_angle_atom_site_label_3
_geom_angle
_geom_angle_site_symmetry_1
_geom_angle_site_symmetry_3
N2 Ni1 N2 176.9(6) 2_756 .
N2 Ni1 O1 88.8(5) 2_756 2_756
N2 Ni1 O1 94.2(5) . 2_756
N2 Ni1 O1 94.2(5) 2_756 .
N2 Ni1 O1 88.8(5) . .
O1 Ni1 O1 18.4(6) 2_756 .
N2 Ni1 N3 91.9(6) 2_756 2_766
N2 Ni1 N3 85.0(5) . 2_766
O1 Ni1 N3 179.2(8) 2_756 2_766
O1 Ni1 N3 161.4(2) . 2_766
N2 Ni1 N3 85.0(5) 2_756 1_565
N2 Ni1 N3 91.9(6) . 1_565
O1 Ni1 N3 161.4(2) 2_756 1_565
O1 Ni1 N3 179.2(8) . 1_565
N3 Ni1 N3 18.8(7) 2_766 1_565
N2 Ni1 N1 83.88(17) 2_756 2_756
N2 Ni1 N1 96.27(16) . 2_756
O1 Ni1 N1 78.3(4) 2_756 2_756
O1 Ni1 N1 96.3(4) . 2_756
N3 Ni1 N1 101.8(4) 2_766 2_756
N3 Ni1 N1 83.6(4) 1_565 2_756
N2 Ni1 N1 96.27(16) 2_756 .
N2 Ni1 N1 83.88(17) . .
O1 Ni1 N1 96.3(4) 2_756 .
O1 Ni1 N1 78.3(4) . .
N3 Ni1 N1 83.6(4) 2_766 .
N3 Ni1 N1 101.8(4) 1_565 .
N1 Ni1 N1 174.6(5) 2_756 .
C5 O1 Ni1 155.0(8) . .
C5 N3 Ni1 153.4(10) . 1_545
N1 C1 C2 120.3(6) . .
N1 C1 H1A 107.2 . .
C2 C1 H1A 107.2 . .
N1 C1 H1B 107.2 . .
C2 C1 H1B 107.2 . .
H1A C1 H1B 106.9 . .
C1 C2 N2 112.8(6) . .
C1 C2 H2C 109.0 . .
N2 C2 H2C 109.0 . .
C1 C2 H2D 109.0 . .
N2 C2 H2D 109.0 . .
H2C C2 H2D 107.8 . .
N1 C3 H3A 109.5 . .
N1 C3 H3B 109.5 . .
H3A C3 H3B 109.5 . .
N1 C3 H3C 109.5 . .
H3A C3 H3C 109.5 . .
H3B C3 H3C 109.5 . .
N1 C4 H4A 109.5 . .
N1 C4 H4B 109.5 . .
H4A C4 H4B 109.5 . .
N1 C4 H4C 109.5 . .
H4A C4 H4C 109.5 . .
H4B C4 H4C 109.5 . .
N3 C5 N3 34.4(14) . 2_756
N3 C5 O1 178.1(13) . .
N3 C5 O1 147.1(4) 2_756 .
N3 C5 O1 147.1(4) . 2_756
N3 C5 O1 178.1(13) 2_756 2_756
O1 C5 O1 31.6(12) . 2_756
C1 N1 C4 122.9(9) . .
C1 N1 C3 95.9(8) . .
C4 N1 C3 102.4(5) . .
C1 N1 Ni1 106.0(3) . .
C4 N1 Ni1 116.1(4) . .
C3 N1 Ni1 111.2(5) . .
C2 N2 Ni1 108.5(3) . .
C2 N2 H2A 110.0 . .
Ni1 N2 H2A 110.0 . .
C2 N2 H2B 110.0 . .
Ni1 N2 H2B 110.0 . .
H2A N2 H2B 108.4 . .
O4 Cl1 O4 167.0(16) 2_755 .
O4 Cl1 O3 116.2(9) 2_755 2_755
O4 Cl1 O3 64.0(9) . 2_755
O4 Cl1 O3 64.0(9) 2_755 .
O4 Cl1 O3 116.2(9) . .
O3 Cl1 O3 178(3) 2_755 .
O4 Cl1 O2 54.8(11) 2_755 .
O4 Cl1 O2 114.1(11) . .
O3 Cl1 O2 80.3(12) 2_755 .
O3 Cl1 O2 101.3(12) . .
O4 Cl1 O2 114.1(11) 2_755 2_755
O4 Cl1 O2 54.8(11) . 2_755
O3 Cl1 O2 101.3(12) 2_755 2_755
O3 Cl1 O2 80.3(12) . 2_755
O2 Cl1 O2 83.8(17) . 2_755
O4 Cl1 O5 114.6(10) 2_755 2_755
O4 Cl1 O5 76.3(10) . 2_755
O3 Cl1 O5 107.5(12) 2_755 2_755
O3 Cl1 O5 70.8(15) . 2_755
O2 Cl1 O5 169.3(12) . 2_755
O2 Cl1 O5 101.3(7) 2_755 2_755
O4 Cl1 O5 76.3(10) 2_755 .
O4 Cl1 O5 114.6(10) . .
O3 Cl1 O5 70.8(15) 2_755 .
O3 Cl1 O5 107.5(12) . .
O2 Cl1 O5 101.3(7) . .
O2 Cl1 O5 169.3(12) 2_755 .
O5 Cl1 O5 75.2(13) 2_755 .

loop_
_geom_bond_atom_site_label_1
_geom_bond_atom_site_label_2
_geom_bond_distance
_geom_bond_site_symmetry_2
Ni1 N2 2.072(4) 2_756
Ni1 N2 2.072(4) .
Ni1 O1 2.072(13) 2_756
Ni1 O1 2.072(13) .
Ni1 N3 2.117(16) 2_766
Ni1 N3 2.117(16) 1_565
Ni1 N1 2.173(5) 2_756
Ni1 N1 2.173(5) .
O1 C5 1.22(2) .
N3 C5 1.17(2) .
N3 Ni1 2.117(16) 1_545
C1 N1 1.420(7) .
C1 C2 1.444(10) .
C1 H1A 0.9900 .
C1 H1B 0.9900 .
C2 N2 1.490(8) .
C2 H2C 0.9900 .
C2 H2D 0.9900 .
C3 N1 1.578(9) .
C3 H3A 0.9800 .
C3 H3B 0.9800 .
C3 H3C 0.9800 .
C4 N1 1.447(7) .
C4 H4A 0.9800 .
C4 H4B 0.9800 .
C4 H4C 0.9800 .
C5 N3 1.17(2) 2_756
C5 O1 1.22(2) 2_756
N2 H2A 0.9200 .
N2 H2B 0.9200 .
Cl1 O4 1.415(8) 2_755
Cl1 O4 1.415(8) .
Cl1 O3 1.442(9) 2_755
Cl1 O3 1.442(9) .
Cl1 O2 1.457(8) .
Cl1 O2 1.457(8) 2_755
Cl1 O5 1.464(9) 2_755
Cl1 O5 1.464(9) .
